data_7117806
loop_
_publ_author_name
'Holger Braunschweig'
'Ivo Krummenacher'
'Lisa Mailander'
'Florian Rauch'

_publ_section_title
;
 O,N,B-Containing eight-membered heterocycles by ring expansion of boroles
 with nitrones
;
_journal_name_full Chem.Commun.
_journal_page_first 14513
_journal_paper_doi 10.1039/C5cc05368D
_journal_volume 51
_journal_year 2015
_chemical_formula_moiety 'C48 H46 B N O'
_chemical_formula_sum 'C48 H46 B N O'
_chemical_formula_weight 663.67
_chemical_name_systematic '(4Z,6E)-2-(tert-butyl)-8-mesityl-3,4,5,6,7-pentaphenyl-3,8-dihydro-1,2,8-oxazaborocine '
_space_group_crystal_system monoclinic
_space_group_IT_number 14
_space_group_name_Hall '-P 2ybc'
_space_group_name_H-M_alt 'P 1 21/c 1'
_symmetry_space_group_name_Hall '-P 2ybc'
_symmetry_space_group_name_H-M 'P 1 21/c 1'
_atom_sites_solution_hydrogens geom
_atom_sites_solution_secondary iterative
_audit_creation_method SHELXL-2014/6
_audit_update_record
;
2015-06-23 deposited with the CCDC.
2015-08-03 downloaded from the CCDC.
;
_cell_angle_alpha 90
_cell_angle_beta 114.40(4)
_cell_angle_gamma 90
_cell_formula_units_Z 4
_cell_length_a 10.604(6)
_cell_length_b 32.490(8)
_cell_length_c 11.704(5)
_cell_measurement_reflns_used 9856
_cell_measurement_temperature 100(2)
_cell_measurement_theta_max 26.75
_cell_measurement_theta_min 2.27
_cell_volume 3672(3)
_computing_cell_refinement 'Saint+ ver. V8.34A (Bruker AXS)'
_computing_data_collection 'APEX2 ver. 2014.9 (Bruker AXS)'
_computing_data_reduction 'Saint+ ver. V8.34A (Bruker AXS)'
_computing_molecular_graphics 'ShelXLe (Huebschle et all, 2011)'
_computing_publication_material 'SHELXL-2014/6 (Sheldrick, 2014)'
_computing_structure_refinement 'SHELXL-2014/6 (Sheldrick, 2014)'
_computing_structure_solution 'SHELXT (Sheldrick, 2012)'
_diffrn_ambient_temperature 100(2)
_diffrn_detector 'CMOS area detector (Photon 100)'
_diffrn_detector_area_resol_mean 8.333
_diffrn_measured_fraction_theta_full 0.992
_diffrn_measured_fraction_theta_max 0.992
_diffrn_measurement_device_type 'Bruker D8 Quest'
_diffrn_measurement_method '\f and \w scans'
_diffrn_radiation_type MoK\a
_diffrn_radiation_wavelength 0.71073
_diffrn_reflns_av_R_equivalents 0.0402
_diffrn_reflns_av_unetI/netI 0.0278
_diffrn_reflns_laue_measured_fraction_full 0.992
_diffrn_reflns_laue_measured_fraction_max 0.992
_diffrn_reflns_limit_h_max 13
_diffrn_reflns_limit_h_min -13
_diffrn_reflns_limit_k_max 35
_diffrn_reflns_limit_k_min -40
_diffrn_reflns_limit_l_max 14
_diffrn_reflns_limit_l_min -12
_diffrn_reflns_number 48278
_diffrn_reflns_point_group_measured_fraction_full 0.992
_diffrn_reflns_point_group_measured_fraction_max 0.992
_diffrn_reflns_theta_full 26.000
_diffrn_reflns_theta_max 26.371
_diffrn_reflns_theta_min 2.272
_diffrn_source 'microfocus sealed tube (Incoatec ImS)'
_exptl_absorpt_coefficient_mu 0.070
_exptl_absorpt_correction_T_max 0.7454
_exptl_absorpt_correction_T_min 0.6336
_exptl_absorpt_correction_type multi-scan
_exptl_absorpt_process_details 'SadAbs 2014/4 (Bruker AXS)'
_exptl_crystal_colour colourless
_exptl_crystal_density_diffrn 1.200
_exptl_crystal_description plate
_exptl_crystal_F_000 1416
_exptl_crystal_recrystallization_method 'Re-crystallisation from solvent: '
_exptl_crystal_size_max 0.200
_exptl_crystal_size_mid 0.195
_exptl_crystal_size_min 0.055
_refine_diff_density_max 0.339
_refine_diff_density_min -0.289
_refine_diff_density_rms 0.050
_refine_ls_extinction_coef .
_refine_ls_extinction_method none
_refine_ls_goodness_of_fit_ref 1.099
_refine_ls_hydrogen_treatment constr
_refine_ls_matrix_type full
_refine_ls_number_parameters 466
_refine_ls_number_reflns 7460
_refine_ls_number_restraints 0
_refine_ls_restrained_S_all 1.099
_refine_ls_R_factor_all 0.0685
_refine_ls_R_factor_gt 0.0574
_refine_ls_shift/su_max 0.000
_refine_ls_shift/su_mean 0.000
_refine_ls_structure_factor_coef Fsqd
_refine_ls_weighting_details 'w=1/[\s^2^(Fo^2^)+(0.0468P)^2^+4.0792P] where P=(Fo^2^+2Fc^2^)/3'
_refine_ls_weighting_scheme calc
_refine_ls_wR_factor_gt 0.1340
_refine_ls_wR_factor_ref 0.1394
_reflns_Friedel_coverage 0.000
_reflns_friedel_fraction_full .
_reflns_friedel_fraction_max .
_reflns_number_gt 6423
_reflns_number_total 7460
_reflns_threshold_expression 'I > 2\s(I)'
_cod_data_source_file c5cc05368d2.cif
_cod_data_source_block 8
_cod_database_code 7117806
_shelx_space_group_comment
;
The symmetry employed for this shelxl refinement is uniquely defined
by the following loop, which should always be used as a source of
symmetry information in preference to the above space-group names.
They are only intended as comments.
;
_shelx_estimated_absorpt_t_min 0.986
_shelx_estimated_absorpt_t_max 0.996
_shelxl_version_number 2014/6

loop_
_space_group_symop_operation_xyz
'x, y, z'
'-x, y+1/2, -z+1/2'
'-x, -y, -z'
'x, -y-1/2, z-1/2'

loop_
_atom_site_label
_atom_site_type_symbol
_atom_site_fract_x
_atom_site_fract_y
_atom_site_fract_z
_atom_site_U_iso_or_equiv
_atom_site_adp_type
_atom_site_occupancy
_atom_site_site_symmetry_order
_atom_site_calc_flag
_atom_site_refinement_flags_posn
_atom_site_refinement_flags_adp
_atom_site_refinement_flags_occupancy
_atom_site_disorder_assembly
_atom_site_disorder_group
O1 O 0.81506(14) 0.66194(4) 0.26909(12) 0.0174(3) Uani 1 1 d . . . . .
C1 C 0.58625(19) 0.68830(6) 0.21383(17) 0.0165(4) Uani 1 1 d . . . . .
H1 H 0.5712 0.7095 0.1475 0.020 Uiso 1 1 calc R U . . .
N1 N 0.73480(16) 0.69157(5) 0.30628(14) 0.0159(3) Uani 1 1 d . . . . .
B1 B 0.8090(2) 0.62291(7) 0.30984(19) 0.0163(4) Uani 1 1 d . . . . .
C3 C 0.52940(19) 0.61160(6) 0.20436(17) 0.0145(4) Uani 1 1 d . . . . .
C2 C 0.5455(2) 0.64633(6) 0.14707(17) 0.0161(4) Uani 1 1 d . . . . .
C4 C 0.5940(2) 0.60804(6) 0.34437(17) 0.0153(4) Uani 1 1 d . . . . .
C5 C 0.7317(2) 0.61693(6) 0.40079(17) 0.0156(4) Uani 1 1 d . . . . .
C19 C 0.8553(2) 0.53375(6) 0.41692(19) 0.0226(4) Uani 1 1 d . . . . .
H01A H 0.8612 0.5037 0.4236 0.034 Uiso 1 1 calc R U . . .
H01B H 0.7589 0.5424 0.3912 0.034 Uiso 1 1 calc R U . . .
H01C H 0.9128 0.5460 0.4985 0.034 Uiso 1 1 calc R U . . .
C11 C 0.88761(19) 0.58837(6) 0.26899(17) 0.0169(4) Uani 1 1 d . . . . .
C12 C 0.9477(2) 0.59634(6) 0.18195(17) 0.0193(4) Uani 1 1 d . . . . .
C13 C 1.0219(2) 0.56580(7) 0.15270(18) 0.0225(4) Uani 1 1 d . . . . .
H13 H 1.0598 0.5719 0.0938 0.027 Uiso 1 1 calc R U . . .
C14 C 1.0427(2) 0.52696(7) 0.20600(18) 0.0235(4) Uani 1 1 d . . . . .
C15 C 0.9818(2) 0.51876(7) 0.28806(18) 0.0211(4) Uani 1 1 d . . . . .
H15 H 0.9921 0.4920 0.3237 0.025 Uiso 1 1 calc R U . . .
C16 C 0.9064(2) 0.54797(6) 0.32045(17) 0.0184(4) Uani 1 1 d . . . . .
C17 C 0.9415(2) 0.63787(7) 0.12082(19) 0.0247(5) Uani 1 1 d . . . . .
H01D H 0.9793 0.6354 0.0575 0.037 Uiso 1 1 calc R U . . .
H01E H 0.9962 0.6579 0.1848 0.037 Uiso 1 1 calc R U . . .
H01F H 0.8451 0.6471 0.0806 0.037 Uiso 1 1 calc R U . . .
C18 C 1.1307(3) 0.49499(8) 0.1806(2) 0.0342(6) Uani 1 1 d . . . . .
H01O H 1.0969 0.4907 0.0900 0.051 Uiso 1 1 calc R U . . .
H01P H 1.1254 0.4691 0.2213 0.051 Uiso 1 1 calc R U . . .
H01Q H 1.2270 0.5044 0.2142 0.051 Uiso 1 1 calc R U . . .
C20 C 0.8027(2) 0.73214(6) 0.30711(18) 0.0196(4) Uani 1 1 d . . . . .
C21 C 0.7184(2) 0.76601(6) 0.33292(19) 0.0230(4) Uani 1 1 d . . . . .
H00B H 0.7662 0.7924 0.3418 0.035 Uiso 1 1 calc R U . . .
H00C H 0.7081 0.7598 0.4105 0.035 Uiso 1 1 calc R U . . .
H00E H 0.6267 0.7676 0.2630 0.035 Uiso 1 1 calc R U . . .
C22 C 0.8153(2) 0.74165(7) 0.1834(2) 0.0254(5) Uani 1 1 d . . . . .
H01I H 0.8576 0.7688 0.1890 0.038 Uiso 1 1 calc R U . . .
H01J H 0.7231 0.7415 0.1140 0.038 Uiso 1 1 calc R U . . .
H01K H 0.8733 0.7207 0.1685 0.038 Uiso 1 1 calc R U . . .
C23 C 0.9463(2) 0.73016(7) 0.4157(2) 0.0285(5) Uani 1 1 d . . . . .
H01L H 0.9932 0.7567 0.4234 0.043 Uiso 1 1 calc R U . . .
H01M H 1.0008 0.7084 0.3993 0.043 Uiso 1 1 calc R U . . .
H01N H 0.9369 0.7241 0.4938 0.043 Uiso 1 1 calc R U . . .
C31 C 0.4902(2) 0.69918(6) 0.27760(18) 0.0174(4) Uani 1 1 d . . . . .
C32 C 0.3525(2) 0.70893(6) 0.2019(2) 0.0227(4) Uani 1 1 d . . . . .
H32 H 0.3216 0.7091 0.1133 0.027 Uiso 1 1 calc R U . . .
C33 C 0.2604(2) 0.71831(7) 0.2543(2) 0.0294(5) Uani 1 1 d . . . . .
H01G H 0.1670 0.7249 0.2014 0.035 Uiso 1 1 calc R U . . .
C34 C 0.3036(2) 0.71811(7) 0.3834(2) 0.0284(5) Uani 1 1 d . . . . .
H34 H 0.2405 0.7244 0.4195 0.034 Uiso 1 1 calc R U . . .
C35 C 0.4404(2) 0.70860(6) 0.4591(2) 0.0240(4) Uani 1 1 d . . . . .
H35 H 0.4711 0.7085 0.5477 0.029 Uiso 1 1 calc R U . . .
C36 C 0.5329(2) 0.69925(6) 0.40686(18) 0.0186(4) Uani 1 1 d . . . . .
H36 H 0.6263 0.6928 0.4600 0.022 Uiso 1 1 calc R U . . .
C41 C 0.5206(2) 0.64623(6) 0.01125(17) 0.0175(4) Uani 1 1 d . . . . .
C42 C 0.5786(2) 0.61516(6) -0.03416(18) 0.0194(4) Uani 1 1 d . . . . .
H42 H 0.6345 0.5946 0.0217 0.023 Uiso 1 1 calc R U . . .
C43 C 0.5555(2) 0.61384(6) -0.16000(18) 0.0222(4) Uani 1 1 d . . . . .
H43 H 0.5962 0.5926 -0.1891 0.027 Uiso 1 1 calc R U . . .
C44 C 0.4741(2) 0.64317(7) -0.24290(19) 0.0249(5) Uani 1 1 d . . . . .
H44 H 0.4570 0.6418 -0.3291 0.030 Uiso 1 1 calc R U . . .
C45 C 0.4174(2) 0.67466(6) -0.19930(19) 0.0237(4) Uani 1 1 d . . . . .
H45 H 0.3618 0.6951 -0.2556 0.028 Uiso 1 1 calc R U . . .
C46 C 0.4420(2) 0.67632(6) -0.07285(18) 0.0200(4) Uani 1 1 d . . . . .
H46 H 0.4045 0.6984 -0.0435 0.024 Uiso 1 1 calc R U . . .
C51 C 0.4497(2) 0.57544(6) 0.13150(17) 0.0159(4) Uani 1 1 d . . . . .
C52 C 0.4986(2) 0.53553(6) 0.16567(18) 0.0197(4) Uani 1 1 d . . . . .
H52 H 0.5824 0.5312 0.2378 0.024 Uiso 1 1 calc R U . . .
C53 C 0.4267(2) 0.50192(6) 0.0958(2) 0.0237(4) Uani 1 1 d . . . . .
H53 H 0.4619 0.4749 0.1203 0.028 Uiso 1 1 calc R U . . .
C54 C 0.3042(2) 0.50747(6) -0.00910(19) 0.0229(4) Uani 1 1 d . . . . .
H54 H 0.2563 0.4845 -0.0580 0.027 Uiso 1 1 calc R U . . .
C55 C 0.2519(2) 0.54707(7) -0.04230(19) 0.0231(4) Uani 1 1 d . . . . .
H55 H 0.1666 0.5511 -0.1131 0.028 Uiso 1 1 calc R U . . .
C56 C 0.3239(2) 0.58058(6) 0.02763(18) 0.0194(4) Uani 1 1 d . . . . .
H56 H 0.2869 0.6075 0.0045 0.023 Uiso 1 1 calc R U . . .
C61 C 0.5044(2) 0.59258(6) 0.40556(17) 0.0166(4) Uani 1 1 d . . . . .
C62 C 0.5506(2) 0.56184(6) 0.49724(18) 0.0203(4) Uani 1 1 d . . . . .
H62 H 0.6405 0.5505 0.5210 0.024 Uiso 1 1 calc R U . . .
C63 C 0.4671(2) 0.54761(6) 0.55400(19) 0.0250(5) Uani 1 1 d . . . . .
H63 H 0.5000 0.5268 0.6163 0.030 Uiso 1 1 calc R U . . .
C64 C 0.3353(2) 0.56393(7) 0.5196(2) 0.0272(5) Uani 1 1 d . . . . .
H64 H 0.2787 0.5548 0.5598 0.033 Uiso 1 1 calc R U . . .
C65 C 0.2869(2) 0.59349(7) 0.42659(19) 0.0246(5) Uani 1 1 d . . . . .
H65 H 0.1962 0.6043 0.4019 0.030 Uiso 1 1 calc R U . . .
C66 C 0.3703(2) 0.60749(6) 0.36898(18) 0.0195(4) Uani 1 1 d . . . . .
H66 H 0.3353 0.6274 0.3040 0.023 Uiso 1 1 calc R U . . .
C71 C 0.8195(2) 0.62243(6) 0.53714(17) 0.0175(4) Uani 1 1 d . . . . .
C72 C 0.9634(2) 0.62304(7) 0.57791(19) 0.0244(4) Uani 1 1 d . . . . .
H72 H 1.0016 0.6193 0.5181 0.029 Uiso 1 1 calc R U . . .
C73 C 1.0525(2) 0.62899(8) 0.7031(2) 0.0288(5) Uani 1 1 d . . . . .
H01H H 1.1498 0.6291 0.7279 0.035 Uiso 1 1 calc R U . . .
C74 C 0.9988(2) 0.63474(7) 0.79140(19) 0.0259(5) Uani 1 1 d . . . . .
H74 H 1.0588 0.6384 0.8774 0.031 Uiso 1 1 calc R U . . .
C75 C 0.8564(2) 0.63510(6) 0.75301(18) 0.0213(4) Uani 1 1 d . . . . .
H75 H 0.8190 0.6392 0.8133 0.026 Uiso 1 1 calc R U . . .
C76 C 0.7677(2) 0.62960(6) 0.62801(18) 0.0188(4) Uani 1 1 d . . . . .
H76 H 0.6705 0.6307 0.6035 0.023 Uiso 1 1 calc R U . . .

loop_
_atom_site_aniso_label
_atom_site_aniso_U_11
_atom_site_aniso_U_22
_atom_site_aniso_U_33
_atom_site_aniso_U_23
_atom_site_aniso_U_13
_atom_site_aniso_U_12
O1 0.0196(7) 0.0206(7) 0.0160(6) 0.0006(5) 0.0113(5) 0.0014(5)
C1 0.0182(10) 0.0164(9) 0.0142(9) 0.0007(7) 0.0061(7) -0.0008(7)
N1 0.0165(8) 0.0187(8) 0.0151(7) -0.0011(6) 0.0092(6) -0.0003(6)
B1 0.0126(10) 0.0244(11) 0.0107(9) 0.0008(8) 0.0035(8) -0.0014(8)
C3 0.0140(9) 0.0173(9) 0.0145(9) -0.0003(7) 0.0082(7) 0.0013(7)
C2 0.0174(9) 0.0175(9) 0.0136(9) -0.0002(7) 0.0066(7) 0.0008(7)
C4 0.0197(10) 0.0144(9) 0.0154(9) 0.0005(7) 0.0108(8) 0.0020(7)
C5 0.0181(9) 0.0155(9) 0.0151(9) 0.0026(7) 0.0088(8) 0.0026(7)
C19 0.0229(10) 0.0247(11) 0.0230(10) 0.0079(8) 0.0124(8) 0.0079(8)
C11 0.0133(9) 0.0248(10) 0.0118(8) 0.0010(7) 0.0044(7) 0.0001(7)
C12 0.0166(9) 0.0282(11) 0.0133(9) -0.0015(8) 0.0062(7) -0.0017(8)
C13 0.0192(10) 0.0359(12) 0.0153(9) -0.0023(8) 0.0102(8) -0.0013(9)
C14 0.0203(10) 0.0324(12) 0.0172(9) -0.0030(9) 0.0073(8) 0.0043(9)
C15 0.0180(10) 0.0266(11) 0.0161(9) 0.0023(8) 0.0044(8) 0.0049(8)
C16 0.0157(9) 0.0241(10) 0.0136(9) 0.0012(8) 0.0041(7) 0.0023(8)
C17 0.0320(12) 0.0304(11) 0.0205(10) -0.0005(9) 0.0196(9) -0.0019(9)
C18 0.0343(13) 0.0441(14) 0.0275(12) 0.0007(10) 0.0159(10) 0.0153(11)
C20 0.0232(10) 0.0206(10) 0.0169(9) -0.0009(8) 0.0103(8) -0.0061(8)
C21 0.0317(12) 0.0191(10) 0.0217(10) -0.0027(8) 0.0146(9) -0.0057(8)
C22 0.0366(12) 0.0228(11) 0.0245(10) 0.0013(8) 0.0203(10) -0.0052(9)
C23 0.0226(11) 0.0336(12) 0.0275(11) -0.0029(9) 0.0087(9) -0.0084(9)
C31 0.0205(10) 0.0136(9) 0.0206(9) -0.0014(7) 0.0110(8) -0.0022(7)
C32 0.0227(11) 0.0212(10) 0.0227(10) -0.0014(8) 0.0078(8) -0.0006(8)
C33 0.0213(11) 0.0250(11) 0.0405(13) -0.0033(10) 0.0113(10) -0.0003(9)
C34 0.0280(12) 0.0237(11) 0.0426(13) -0.0070(10) 0.0238(10) -0.0030(9)
C35 0.0317(12) 0.0195(10) 0.0267(11) -0.0047(8) 0.0180(9) -0.0044(9)
C36 0.0213(10) 0.0151(9) 0.0216(10) -0.0011(8) 0.0110(8) -0.0013(7)
C41 0.0197(10) 0.0183(9) 0.0140(9) -0.0005(7) 0.0065(8) -0.0049(7)
C42 0.0227(10) 0.0189(10) 0.0170(9) 0.0004(8) 0.0087(8) -0.0050(8)
C43 0.0301(11) 0.0215(10) 0.0190(10) -0.0030(8) 0.0143(9) -0.0065(8)
C44 0.0352(12) 0.0266(11) 0.0141(9) -0.0007(8) 0.0115(9) -0.0115(9)
C45 0.0287(11) 0.0219(10) 0.0167(9) 0.0058(8) 0.0056(8) -0.0035(8)
C46 0.0235(10) 0.0187(10) 0.0176(9) 0.0005(8) 0.0083(8) -0.0025(8)
C51 0.0196(10) 0.0172(9) 0.0143(9) 0.0003(7) 0.0103(8) -0.0011(7)
C52 0.0240(10) 0.0191(10) 0.0172(9) 0.0022(8) 0.0098(8) 0.0015(8)
C53 0.0315(12) 0.0173(10) 0.0258(10) 0.0008(8) 0.0152(9) 0.0000(8)
C54 0.0269(11) 0.0225(10) 0.0223(10) -0.0057(8) 0.0131(9) -0.0084(8)
C55 0.0206(10) 0.0277(11) 0.0199(10) -0.0004(8) 0.0073(8) -0.0038(8)
C56 0.0202(10) 0.0207(10) 0.0185(9) 0.0024(8) 0.0092(8) -0.0003(8)
C61 0.0204(10) 0.0177(9) 0.0143(9) -0.0037(7) 0.0099(8) -0.0048(7)
C62 0.0264(11) 0.0195(10) 0.0182(9) -0.0016(8) 0.0123(8) -0.0023(8)
C63 0.0403(13) 0.0211(10) 0.0194(10) -0.0028(8) 0.0179(9) -0.0079(9)
C64 0.0343(12) 0.0315(12) 0.0239(10) -0.0090(9) 0.0201(9) -0.0175(10)
C65 0.0188(10) 0.0353(12) 0.0226(10) -0.0094(9) 0.0114(8) -0.0086(9)
C66 0.0196(10) 0.0241(10) 0.0152(9) -0.0033(8) 0.0074(8) -0.0049(8)
C71 0.0205(10) 0.0184(9) 0.0148(9) 0.0043(7) 0.0087(8) 0.0019(8)
C72 0.0206(10) 0.0368(12) 0.0175(10) 0.0014(9) 0.0097(8) 0.0002(9)
C73 0.0177(10) 0.0447(14) 0.0216(10) 0.0002(10) 0.0056(9) 0.0009(9)
C74 0.0249(11) 0.0352(12) 0.0136(9) 0.0006(8) 0.0038(8) 0.0022(9)
C75 0.0285(11) 0.0213(10) 0.0155(9) 0.0015(8) 0.0106(8) 0.0027(8)
C76 0.0216(10) 0.0173(9) 0.0178(9) 0.0010(8) 0.0086(8) 0.0014(8)

loop_
_atom_type_symbol
_atom_type_description
_atom_type_scat_dispersion_real
_atom_type_scat_dispersion_imag
_atom_type_scat_source
C C 0.0033 0.0016 'International Tables Vol C Tables 4.2.6.8 and 6.1.1.4'
H H 0.0000 0.0000 'International Tables Vol C Tables 4.2.6.8 and 6.1.1.4'
B B 0.0013 0.0007 'International Tables Vol C Tables 4.2.6.8 and 6.1.1.4'
N N 0.0061 0.0033 'International Tables Vol C Tables 4.2.6.8 and 6.1.1.4'
O O 0.0106 0.0060 'International Tables Vol C Tables 4.2.6.8 and 6.1.1.4'

loop_
_geom_angle_atom_site_label_1
_geom_angle_atom_site_label_2
_geom_angle_atom_site_label_3
_geom_angle
_geom_angle_site_symmetry_1
_geom_angle_site_symmetry_3
B1 O1 N1 112.92(14) . .
N1 C1 C31 110.07(15) . .
N1 C1 C2 114.73(15) . .
C31 C1 C2 110.34(15) . .
N1 C1 H1 107.1 . .
C31 C1 H1 107.1 . .
C2 C1 H1 107.1 . .
O1 N1 C20 104.08(14) . .
O1 N1 C1 107.74(13) . .
C20 N1 C1 115.11(15) . .
O1 B1 C11 116.46(17) . .
O1 B1 C5 117.12(17) . .
C11 B1 C5 126.30(17) . .
C2 C3 C51 121.93(17) . .
C2 C3 C4 120.69(17) . .
C51 C3 C4 117.37(16) . .
C3 C2 C41 121.21(17) . .
C3 C2 C1 123.38(17) . .
C41 C2 C1 115.39(16) . .
C5 C4 C61 127.28(17) . .
C5 C4 C3 115.38(17) . .
C61 C4 C3 117.19(16) . .
C4 C5 C71 128.03(17) . .
C4 C5 B1 116.37(16) . .
C71 C5 B1 115.59(16) . .
C16 C19 H01A 109.5 . .
C16 C19 H01B 109.5 . .
H01A C19 H01B 109.5 . .
C16 C19 H01C 109.5 . .
H01A C19 H01C 109.5 . .
H01B C19 H01C 109.5 . .
C16 C11 C12 116.27(18) . .
C16 C11 B1 121.62(17) . .
C12 C11 B1 122.07(18) . .
C13 C12 C11 120.58(19) . .
C13 C12 C17 115.88(17) . .
C11 C12 C17 123.49(18) . .
C14 C13 C12 122.61(19) . .
C14 C13 H13 118.7 . .
C12 C13 H13 118.7 . .
C13 C14 C15 117.01(19) . .
C13 C14 C18 122.4(2) . .
C15 C14 C18 120.5(2) . .
C14 C15 C16 122.9(2) . .
C14 C15 H15 118.6 . .
C16 C15 H15 118.6 . .
C15 C16 C11 120.62(18) . .
C15 C16 C19 114.76(18) . .
C11 C16 C19 124.55(17) . .
C12 C17 H01D 109.5 . .
C12 C17 H01E 109.5 . .
H01D C17 H01E 109.5 . .
C12 C17 H01F 109.5 . .
H01D C17 H01F 109.5 . .
H01E C17 H01F 109.5 . .
C14 C18 H01O 109.5 . .
C14 C18 H01P 109.5 . .
H01O C18 H01P 109.5 . .
C14 C18 H01Q 109.5 . .
H01O C18 H01Q 109.5 . .
H01P C18 H01Q 109.5 . .
N1 C20 C21 108.47(16) . .
N1 C20 C23 106.20(16) . .
C21 C20 C23 109.26(17) . .
N1 C20 C22 113.48(16) . .
C21 C20 C22 109.11(17) . .
C23 C20 C22 110.23(18) . .
C20 C21 H00B 109.5 . .
C20 C21 H00C 109.5 . .
H00B C21 H00C 109.5 . .
C20 C21 H00E 109.5 . .
H00B C21 H00E 109.5 . .
H00C C21 H00E 109.5 . .
C20 C22 H01I 109.5 . .
C20 C22 H01J 109.5 . .
H01I C22 H01J 109.5 . .
C20 C22 H01K 109.5 . .
H01I C22 H01K 109.5 . .
H01J C22 H01K 109.5 . .
C20 C23 H01L 109.5 . .
C20 C23 H01M 109.5 . .
H01L C23 H01M 109.5 . .
C20 C23 H01N 109.5 . .
H01L C23 H01N 109.5 . .
H01M C23 H01N 109.5 . .
C36 C31 C32 118.43(19) . .
C36 C31 C1 123.23(18) . .
C32 C31 C1 118.33(17) . .
C33 C32 C31 120.9(2) . .
C33 C32 H32 119.6 . .
C31 C32 H32 119.6 . .
C32 C33 C34 120.3(2) . .
C32 C33 H01G 119.8 . .
C34 C33 H01G 119.8 . .
C33 C34 C35 119.1(2) . .
C33 C34 H34 120.5 . .
C35 C34 H34 120.5 . .
C34 C35 C36 120.7(2) . .
C34 C35 H35 119.7 . .
C36 C35 H35 119.7 . .
C35 C36 C31 120.6(2) . .
C35 C36 H36 119.7 . .
C31 C36 H36 119.7 . .
C46 C41 C42 117.87(18) . .
C46 C41 C2 122.63(18) . .
C42 C41 C2 119.50(17) . .
C43 C42 C41 120.86(19) . .
C43 C42 H42 119.6 . .
C41 C42 H42 119.6 . .
C44 C43 C42 120.6(2) . .
C44 C43 H43 119.7 . .
C42 C43 H43 119.7 . .
C43 C44 C45 119.44(19) . .
C43 C44 H44 120.3 . .
C45 C44 H44 120.3 . .
C44 C45 C46 119.99(19) . .
C44 C45 H45 120.0 . .
C46 C45 H45 120.0 . .
C41 C46 C45 121.20(19) . .
C41 C46 H46 119.4 . .
C45 C46 H46 119.4 . .
C52 C51 C56 118.05(18) . .
C52 C51 C3 120.91(17) . .
C56 C51 C3 121.04(17) . .
C53 C52 C51 120.97(19) . .
C53 C52 H52 119.5 . .
C51 C52 H52 119.5 . .
C54 C53 C52 120.46(19) . .
C54 C53 H53 119.8 . .
C52 C53 H53 119.8 . .
C53 C54 C55 119.26(19) . .
C53 C54 H54 120.4 . .
C55 C54 H54 120.4 . .
C56 C55 C54 120.17(19) . .
C56 C55 H55 119.9 . .
C54 C55 H55 119.9 . .
C55 C56 C51 121.03(19) . .
C55 C56 H56 119.5 . .
C51 C56 H56 119.5 . .
C66 C61 C62 118.29(18) . .
C66 C61 C4 120.46(17) . .
C62 C61 C4 121.20(18) . .
C63 C62 C61 121.0(2) . .
C63 C62 H62 119.5 . .
C61 C62 H62 119.5 . .
C62 C63 C64 119.9(2) . .
C62 C63 H63 120.1 . .
C64 C63 H63 120.1 . .
C65 C64 C63 119.70(19) . .
C65 C64 H64 120.1 . .
C63 C64 H64 120.1 . .
C64 C65 C66 120.3(2) . .
C64 C65 H65 119.8 . .
C66 C65 H65 119.8 . .
C65 C66 C61 120.69(19) . .
C65 C66 H66 119.7 . .
C61 C66 H66 119.7 . .
C72 C71 C76 116.91(18) . .
C72 C71 C5 118.62(17) . .
C76 C71 C5 124.36(18) . .
C73 C72 C71 122.2(2) . .
C73 C72 H72 118.9 . .
C71 C72 H72 118.9 . .
C74 C73 C72 119.7(2) . .
C74 C73 H01H 120.1 . .
C72 C73 H01H 120.1 . .
C73 C74 C75 119.23(19) . .
C73 C74 H74 120.4 . .
C75 C74 H74 120.4 . .
C76 C75 C74 120.94(19) . .
C76 C75 H75 119.5 . .
C74 C75 H75 119.5 . .
C75 C76 C71 120.96(19) . .
C75 C76 H76 119.5 . .
C71 C76 H76 119.5 . .

loop_
_geom_bond_atom_site_label_1
_geom_bond_atom_site_label_2
_geom_bond_distance
_geom_bond_site_symmetry_2
O1 B1 1.366(3) .
O1 N1 1.465(2) .
C1 N1 1.502(3) .
C1 C31 1.532(3) .
C1 C2 1.542(3) .
C1 H1 1.0000 .
N1 C20 1.500(2) .
B1 C11 1.585(3) .
B1 C5 1.601(3) .
C3 C2 1.359(3) .
C3 C51 1.492(3) .
C3 C4 1.497(3) .
C2 C41 1.500(3) .
C4 C5 1.362(3) .
C4 C61 1.493(3) .
C5 C71 1.489(3) .
C19 C16 1.512(3) .
C19 H01A 0.9800 .
C19 H01B 0.9800 .
C19 H01C 0.9800 .
C11 C16 1.423(3) .
C11 C12 1.431(3) .
C12 C13 1.394(3) .
C12 C17 1.516(3) .
C13 C14 1.385(3) .
C13 H13 0.9500 .
C14 C15 1.387(3) .
C14 C18 1.505(3) .
C15 C16 1.391(3) .
C15 H15 0.9500 .
C17 H01D 0.9800 .
C17 H01E 0.9800 .
C17 H01F 0.9800 .
C18 H01O 0.9800 .
C18 H01P 0.9800 .
C18 H01Q 0.9800 .
C20 C21 1.524(3) .
C20 C23 1.530(3) .
C20 C22 1.539(3) .
C21 H00B 0.9800 .
C21 H00C 0.9800 .
C21 H00E 0.9800 .
C22 H01I 0.9800 .
C22 H01J 0.9800 .
C22 H01K 0.9800 .
C23 H01L 0.9800 .
C23 H01M 0.9800 .
C23 H01N 0.9800 .
C31 C36 1.388(3) .
C31 C32 1.396(3) .
C32 C33 1.385(3) .
C32 H32 0.9500 .
C33 C34 1.386(3) .
C33 H01G 0.9500 .
C34 C35 1.387(3) .
C34 H34 0.9500 .
C35 C36 1.387(3) .
C35 H35 0.9500 .
C36 H36 0.9500 .
C41 C46 1.393(3) .
C41 C42 1.396(3) .
C42 C43 1.390(3) .
C42 H42 0.9500 .
C43 C44 1.379(3) .
C43 H43 0.9500 .
C44 C45 1.386(3) .
C44 H44 0.9500 .
C45 C46 1.394(3) .
C45 H45 0.9500 .
C46 H46 0.9500 .
C51 C52 1.392(3) .
C51 C56 1.395(3) .
C52 C53 1.388(3) .
C52 H52 0.9500 .
C53 C54 1.382(3) .
C53 H53 0.9500 .
C54 C55 1.391(3) .
C54 H54 0.9500 .
C55 C56 1.386(3) .
C55 H55 0.9500 .
C56 H56 0.9500 .
C61 C66 1.392(3) .
C61 C62 1.398(3) .
C62 C63 1.387(3) .
C62 H62 0.9500 .
C63 C64 1.390(3) .
C63 H63 0.9500 .
C64 C65 1.381(3) .
C64 H64 0.9500 .
C65 C66 1.392(3) .
C65 H65 0.9500 .
C66 H66 0.9500 .
C71 C72 1.398(3) .
C71 C76 1.403(3) .
C72 C73 1.390(3) .
C72 H72 0.9500 .
C73 C74 1.383(3) .
C73 H01H 0.9500 .
C74 C75 1.387(3) .
C74 H74 0.9500 .
C75 C76 1.386(3) .
C75 H75 0.9500 .
C76 H76 0.9500 .

loop_
_geom_torsion_atom_site_label_1
_geom_torsion_atom_site_label_2
_geom_torsion_atom_site_label_3
_geom_torsion_atom_site_label_4
_geom_torsion
_geom_torsion_site_symmetry_1
_geom_torsion_site_symmetry_2
_geom_torsion_site_symmetry_3
_geom_torsion_site_symmetry_4
B1 O1 N1 C20 155.16(15) . . . .
B1 O1 N1 C1 -82.18(17) . . . .
C31 C1 N1 O1 150.21(14) . . . .
C2 C1 N1 O1 25.06(19) . . . .
C31 C1 N1 C20 -94.19(18) . . . .
C2 C1 N1 C20 140.66(16) . . . .
N1 O1 B1 C11 177.47(14) . . . .
N1 O1 B1 C5 -6.2(2) . . . .
C51 C3 C2 C41 -17.6(3) . . . .
C4 C3 C2 C41 161.19(17) . . . .
C51 C3 C2 C1 160.72(17) . . . .
C4 C3 C2 C1 -20.4(3) . . . .
N1 C1 C2 C3 73.3(2) . . . .
C31 C1 C2 C3 -51.8(2) . . . .
N1 C1 C2 C41 -108.29(19) . . . .
C31 C1 C2 C41 126.70(18) . . . .
C2 C3 C4 C5 -51.5(2) . . . .
C51 C3 C4 C5 127.42(18) . . . .
C2 C3 C4 C61 132.57(19) . . . .
C51 C3 C4 C61 -48.5(2) . . . .
C61 C4 C5 C71 -14.7(3) . . . .
C3 C4 C5 C71 169.80(17) . . . .
C61 C4 C5 B1 166.27(18) . . . .
C3 C4 C5 B1 -9.2(2) . . . .
O1 B1 C5 C4 91.5(2) . . . .
C11 B1 C5 C4 -92.6(2) . . . .
O1 B1 C5 C71 -87.6(2) . . . .
C11 B1 C5 C71 88.3(2) . . . .
O1 B1 C11 C16 170.50(17) . . . .
C5 B1 C11 C16 -5.4(3) . . . .
O1 B1 C11 C12 -7.3(3) . . . .
C5 B1 C11 C12 176.77(18) . . . .
C16 C11 C12 C13 -1.0(3) . . . .
B1 C11 C12 C13 176.87(17) . . . .
C16 C11 C12 C17 -178.24(18) . . . .
B1 C11 C12 C17 -0.3(3) . . . .
C11 C12 C13 C14 -0.7(3) . . . .
C17 C12 C13 C14 176.69(19) . . . .
C12 C13 C14 C15 2.2(3) . . . .
C12 C13 C14 C18 -175.9(2) . . . .
C13 C14 C15 C16 -2.0(3) . . . .
C18 C14 C15 C16 176.1(2) . . . .
C14 C15 C16 C11 0.3(3) . . . .
C14 C15 C16 C19 -176.66(19) . . . .
C12 C11 C16 C15 1.2(3) . . . .
B1 C11 C16 C15 -176.69(17) . . . .
C12 C11 C16 C19 177.88(18) . . . .
B1 C11 C16 C19 0.0(3) . . . .
O1 N1 C20 C21 174.75(14) . . . .
C1 N1 C20 C21 57.1(2) . . . .
O1 N1 C20 C23 -67.92(18) . . . .
C1 N1 C20 C23 174.40(16) . . . .
O1 N1 C20 C22 53.3(2) . . . .
C1 N1 C20 C22 -64.4(2) . . . .
N1 C1 C31 C36 -18.3(2) . . . .
C2 C1 C31 C36 109.4(2) . . . .
N1 C1 C31 C32 162.69(17) . . . .
C2 C1 C31 C32 -69.7(2) . . . .
C36 C31 C32 C33 -0.2(3) . . . .
C1 C31 C32 C33 178.87(19) . . . .
C31 C32 C33 C34 -0.1(3) . . . .
C32 C33 C34 C35 0.3(3) . . . .
C33 C34 C35 C36 -0.2(3) . . . .
C34 C35 C36 C31 -0.1(3) . . . .
C32 C31 C36 C35 0.3(3) . . . .
C1 C31 C36 C35 -178.74(18) . . . .
C3 C2 C41 C46 133.0(2) . . . .
C1 C2 C41 C46 -45.5(3) . . . .
C3 C2 C41 C42 -47.5(3) . . . .
C1 C2 C41 C42 134.00(18) . . . .
C46 C41 C42 C43 -1.5(3) . . . .
C2 C41 C42 C43 178.95(18) . . . .
C41 C42 C43 C44 -0.4(3) . . . .
C42 C43 C44 C45 1.4(3) . . . .
C43 C44 C45 C46 -0.5(3) . . . .
C42 C41 C46 C45 2.4(3) . . . .
C2 C41 C46 C45 -178.07(19) . . . .
C44 C45 C46 C41 -1.4(3) . . . .
C2 C3 C51 C52 137.3(2) . . . .
C4 C3 C51 C52 -41.5(2) . . . .
C2 C3 C51 C56 -43.0(3) . . . .
C4 C3 C51 C56 138.12(19) . . . .
C56 C51 C52 C53 2.3(3) . . . .
C3 C51 C52 C53 -178.08(18) . . . .
C51 C52 C53 C54 -0.4(3) . . . .
C52 C53 C54 C55 -1.6(3) . . . .
C53 C54 C55 C56 1.5(3) . . . .
C54 C55 C56 C51 0.4(3) . . . .
C52 C51 C56 C55 -2.3(3) . . . .
C3 C51 C56 C55 178.06(18) . . . .
C5 C4 C61 C66 139.7(2) . . . .
C3 C4 C61 C66 -44.9(2) . . . .
C5 C4 C61 C62 -42.7(3) . . . .
C3 C4 C61 C62 132.67(19) . . . .
C66 C61 C62 C63 -2.5(3) . . . .
C4 C61 C62 C63 179.89(18) . . . .
C61 C62 C63 C64 0.2(3) . . . .
C62 C63 C64 C65 1.7(3) . . . .
C63 C64 C65 C66 -1.1(3) . . . .
C64 C65 C66 C61 -1.2(3) . . . .
C62 C61 C66 C65 3.0(3) . . . .
C4 C61 C66 C65 -179.34(18) . . . .
C4 C5 C71 C72 167.0(2) . . . .
B1 C5 C71 C72 -14.0(3) . . . .
C4 C5 C71 C76 -17.1(3) . . . .
B1 C5 C71 C76 161.96(18) . . . .
C76 C71 C72 C73 2.2(3) . . . .
C5 C71 C72 C73 178.5(2) . . . .
C71 C72 C73 C74 -0.3(4) . . . .
C72 C73 C74 C75 -1.0(3) . . . .
C73 C74 C75 C76 0.3(3) . . . .
C74 C75 C76 C71 1.7(3) . . . .
C72 C71 C76 C75 -2.9(3) . . . .
C5 C71 C76 C75 -178.89(18) . . . .
